data_7705734
loop_
_publ_author_name
'M\"obs, Jakob'
'Gerhard, Marina'
'Heine, Johanna'

_publ_section_title
;
 (HPy)<sub>2</sub>(Py)CuBi<sub>3</sub>I<sub>12</sub>, a low bandgap metal
 halide photoconductor.
;
_journal_issue 41
_journal_name_full 'Dalton transactions (Cambridge, England : 2003)'
_journal_page_first 14397
_journal_page_last 14400
_journal_paper_doi 10.1039/d0dt03427d
_journal_volume 49
_journal_year 2020
_chemical_formula_moiety 'C10 H11 Bi3 Cu I12 N2, C5 H6 N'
_chemical_formula_sum 'C15 H17 Bi3 Cu I12 N3'
_chemical_formula_weight 2452.59
_space_group_crystal_system triclinic
_space_group_IT_number 2
_space_group_name_Hall '-P 1'
_space_group_name_H-M_alt 'P -1'
_atom_sites_solution_hydrogens geom
_audit_creation_date 2020-05-28
_audit_creation_method
;
Olex2 1.2
(compiled 2018.05.29 svn.r3508 for OlexSys, GUI svn.r5506)
;
_audit_update_record
;
2020-08-26 deposited with the CCDC.	2020-10-09 downloaded from the CCDC.
;
_cell_angle_alpha 65.080(2)
_cell_angle_beta 78.747(2)
_cell_angle_gamma 86.282(2)
_cell_formula_units_Z 1
_cell_length_a 9.9874(6)
_cell_length_b 10.1149(6)
_cell_length_c 11.6385(7)
_cell_measurement_reflns_used 8017
_cell_measurement_temperature 293
_cell_measurement_theta_max 25.25
_cell_measurement_theta_min 2.22
_cell_volume 1045.58(11)
_computing_cell_refinement 'SAINT V8.38A (?, 2016)'
_computing_data_reduction 'SAINT V8.38A (?, 2016)'
_computing_molecular_graphics 'Olex2 (Dolomanov et al., 2009)'
_computing_publication_material 'Olex2 (Dolomanov et al., 2009)'
_computing_structure_refinement 'XL (Sheldrick, 2008)'
_computing_structure_solution 'ShelXT (Sheldrick, 2015)'
_diffrn_ambient_temperature 293.0
_diffrn_detector_area_resol_mean 10.4167
_diffrn_measured_fraction_theta_full 0.999
_diffrn_measured_fraction_theta_max 0.996
_diffrn_measurement_device_type 'Stoe IPDS-II'
_diffrn_measurement_method 'area detetor, \w scans'
_diffrn_radiation_type MoK\a
_diffrn_radiation_wavelength 0.71073
_diffrn_reflns_av_R_equivalents 0.0594
_diffrn_reflns_av_unetI/netI 0.0368
_diffrn_reflns_Laue_measured_fraction_full 0.999
_diffrn_reflns_Laue_measured_fraction_max 0.996
_diffrn_reflns_limit_h_max 11
_diffrn_reflns_limit_h_min -11
_diffrn_reflns_limit_k_max 12
_diffrn_reflns_limit_k_min -11
_diffrn_reflns_limit_l_max 13
_diffrn_reflns_limit_l_min -13
_diffrn_reflns_number 21510
_diffrn_reflns_point_group_measured_fraction_full 0.999
_diffrn_reflns_point_group_measured_fraction_max 0.996
_diffrn_reflns_theta_full 25.242
_diffrn_reflns_theta_max 25.287
_diffrn_reflns_theta_min 2.221
_exptl_absorpt_coefficient_mu 21.957
_exptl_absorpt_correction_T_max 0.0185
_exptl_absorpt_correction_T_min 0.0029
_exptl_absorpt_correction_type multi-scan
_exptl_absorpt_process_details
;
SADABS-2016/2 (Bruker,2016/2) was used for absorption correction.
wR2(int) was 0.1429 before and 0.0688 after correction.
The Ratio of minimum to maximum transmission is 0.1568.
The \l/2 correction factor is Not present.
;
_exptl_crystal_colour black
_exptl_crystal_colour_primary black
_exptl_crystal_density_diffrn 3.895
_exptl_crystal_description plate
_exptl_crystal_F_000 1042
_exptl_crystal_size_max 0.31
_exptl_crystal_size_mid 0.274
_exptl_crystal_size_min 0.054
_refine_diff_density_max 1.002
_refine_diff_density_min -1.598
_refine_diff_density_rms 0.226
_refine_ls_extinction_method none
_refine_ls_goodness_of_fit_ref 1.168
_refine_ls_hydrogen_treatment constr
_refine_ls_matrix_type full
_refine_ls_number_parameters 163
_refine_ls_number_reflns 3774
_refine_ls_number_restraints 108
_refine_ls_restrained_S_all 1.152
_refine_ls_R_factor_all 0.0642
_refine_ls_R_factor_gt 0.0484
_refine_ls_shift/su_max 0.000
_refine_ls_shift/su_mean 0.000
_refine_ls_structure_factor_coef Fsqd
_refine_ls_weighting_details 'w=1/[\s^2^(Fo^2^)+(0.0295P)^2^+18.5662P] where P=(Fo^2^+2Fc^2^)/3'
_refine_ls_weighting_scheme calc
_refine_ls_wR_factor_gt 0.1134
_refine_ls_wR_factor_ref 0.1195
_reflns_Friedel_coverage 0.000
_reflns_number_gt 3017
_reflns_number_total 3774
_reflns_threshold_expression 'I > 2\s(I)'
_cod_data_source_file d0dt03427d2.cif
_cod_data_source_block compound1_293K
_cod_database_code 7705734
_shelx_shelxl_version_number 2014/7
_shelx_space_group_comment
;
The symmetry employed for this shelxl refinement is uniquely defined
by the following loop, which should always be used as a source of
symmetry information in preference to the above space-group names.
They are only intended as comments.
;
_shelx_estimated_absorpt_t_max 0.383
_shelx_estimated_absorpt_t_min 0.056
_olex2_refinement_description
;
1. Fixed Uiso
 At 1.2 times of:
  All C(H) groups, All N(H) groups
2. Uiso/Uaniso restraints and constraints
C10 \\sim C9 \\sim C8 \\sim C7 \\sim C6 \\sim N2: within 1.7A with sigma of
0.04 and sigma for terminal atoms of 0.08
Uanis(C10) \\sim Ueq, Uanis(C9) \\sim Ueq, Uanis(C8) \\sim Ueq, Uanis(C7) \\sim
Ueq, Uanis(C6) \\sim Ueq, Uanis(N2) \\sim Ueq: with sigma of 0.1 and sigma for
terminal atoms of 0.2
3. Rigid body (RIGU) restrains
 C10, C9, C8, C7, C6, N2
 with sigma for 1-2 distances of 0.004 and sigma for 1-3 distances of 0.004
4. Others
 Fixed Sof: Cu1(0.5) H1(0.5) C10(0.5) H10(0.5) C9(0.5) H9(0.5) C8(0.5) H8(0.5)
 C7(0.5) H7(0.5) C6(0.5) H6(0.5) N2(0.5) H2A(0.5)
5.a Aromatic/amide H refined with riding coordinates:
 N1(H1), C5(H5), C4(H4), C3(H3), C2(H2), C1(H1A), C10(H10), C9(H9), C8(H8),
 C7(H7), C6(H6), N2(H2A)
5.b Fitted hexagon refined as free rotating group:
 N1(C5,C4,C3,C2,C1), C10(C9,C8,C7,C6,N2)
;
_olex2_submission_special_instructions 'No special instructions were received'

loop_
_space_group_symop_operation_xyz
'x, y, z'
'-x, -y, -z'

loop_
_atom_site_label
_atom_site_type_symbol
_atom_site_fract_x
_atom_site_fract_y
_atom_site_fract_z
_atom_site_U_iso_or_equiv
_atom_site_adp_type
_atom_site_occupancy
_atom_site_site_symmetry_order
_atom_site_calc_flag
_atom_site_refinement_flags_posn
_atom_site_refinement_flags_adp
_atom_site_refinement_flags_occupancy
_atom_site_disorder_assembly
_atom_site_disorder_group
Bi1 Bi 0.38510(6) 0.55894(6) 0.33713(6) 0.05017(19) Uani 1 1 d . . . . .
Bi2 Bi 0.5000 1.0000 0.0000 0.0557(2) Uani 1 2 d S T P A .
I1 I 0.40982(11) 0.90780(11) 0.29352(11) 0.0548(3) Uani 1 1 d . . . . .
I2 I 0.29976(11) 0.44577(13) 0.62965(11) 0.0577(3) Uani 1 1 d . . . . .
I3 I 0.49077(12) 0.67990(11) 0.03710(11) 0.0577(3) Uani 1 1 d . . . . .
I4 I 0.19863(11) 1.02748(14) -0.02380(12) 0.0672(3) Uani 1 1 d . . . . .
I5 I 0.09837(11) 0.61059(14) 0.30809(13) 0.0668(3) Uani 1 1 d . . . . .
I6 I 0.40164(14) 0.27207(13) 0.34290(13) 0.0710(4) Uani 1 1 d . . . . .
Cu1 Cu 0.1623(5) 0.8921(5) 0.2295(5) 0.0712(12) Uani 0.5 1 d . . . A 1
N1 N 0.0204(12) 0.9952(15) 0.3079(13) 0.090(5) Uani 1 1 d . . . . .
H1 H 0.0824 0.9410 0.2887 0.108 Uiso 0.5 1 calc R . . A 2
C5 C 0.0572(13) 1.1178(17) 0.3207(15) 0.102(8) Uani 1 1 d G . . A .
H5 H 0.1489 1.1412 0.3086 0.123 Uiso 1 1 calc R . . . .
C4 C -0.0431(19) 1.2055(14) 0.3516(16) 0.101(8) Uani 1 1 d G . . A .
H4 H -0.0185 1.2875 0.3602 0.121 Uiso 1 1 calc R . . . .
C3 C -0.1802(17) 1.1706(16) 0.3697(16) 0.102(8) Uani 1 1 d G . . A .
H3 H -0.2473 1.2292 0.3904 0.122 Uiso 1 1 calc R . . . .
C2 C -0.2170(10) 1.0480(17) 0.3569(15) 0.095(7) Uani 1 1 d G . . A .
H2 H -0.3088 1.0246 0.3690 0.114 Uiso 1 1 calc R . . . .
C1 C -0.1167(14) 0.9603(13) 0.3259(14) 0.078(5) Uani 1 1 d G . . A .
H1A H -0.1414 0.8783 0.3174 0.094 Uiso 1 1 calc R . . . .
C10 C -0.115(3) 1.440(5) 0.015(4) 0.097(10) Uani 0.5 1 d . U . B -1
H10 H -0.2059 1.4110 0.0309 0.117 Uiso 0.5 1 calc R . . B -1
C9 C -0.011(5) 1.349(4) -0.005(5) 0.097(10) Uani 0.5 1 d G U . B -1
H9 H -0.0328 1.2595 -0.0023 0.117 Uiso 0.5 1 calc R . . B -1
C8 C 0.124(4) 1.392(5) -0.028(5) 0.104(11) Uani 0.5 1 d G U . B -1
H8 H 0.1938 1.3309 -0.0416 0.124 Uiso 0.5 1 calc R . . B -1
C7 C 0.157(3) 1.525(6) -0.032(5) 0.106(11) Uani 0.5 1 d G U . B -1
H7 H 0.2474 1.5538 -0.0477 0.127 Uiso 0.5 1 calc R . . B -1
C6 C 0.053(4) 1.616(5) -0.012(5) 0.107(11) Uani 0.5 1 d G U . B -1
H6 H 0.0743 1.7054 -0.0146 0.129 Uiso 0.5 1 calc R . . B -1
N2 N -0.083(4) 1.573(5) 0.011(4) 0.105(10) Uani 0.5 1 d G U . B -1
H2A H -0.1471 1.6294 0.0237 0.126 Uiso 0.5 1 calc R . . B -1

loop_
_atom_site_aniso_label
_atom_site_aniso_U_11
_atom_site_aniso_U_22
_atom_site_aniso_U_33
_atom_site_aniso_U_23
_atom_site_aniso_U_13
_atom_site_aniso_U_12
Bi1 0.0511(4) 0.0471(3) 0.0524(4) -0.0213(3) -0.0079(3) -0.0013(2)
Bi2 0.0609(6) 0.0504(5) 0.0520(6) -0.0165(4) -0.0120(4) -0.0036(4)
I1 0.0634(7) 0.0506(6) 0.0517(6) -0.0242(5) -0.0065(5) -0.0002(5)
I2 0.0476(6) 0.0715(7) 0.0506(7) -0.0231(5) -0.0067(5) 0.0008(5)
I3 0.0722(7) 0.0496(6) 0.0505(6) -0.0230(5) -0.0036(5) -0.0029(5)
I4 0.0475(6) 0.0792(8) 0.0662(8) -0.0213(6) -0.0124(5) 0.0005(5)
I5 0.0477(6) 0.0746(8) 0.0723(8) -0.0242(6) -0.0125(6) -0.0020(5)
I6 0.0889(9) 0.0514(6) 0.0767(9) -0.0312(6) -0.0124(7) -0.0026(6)
Cu1 0.064(3) 0.070(3) 0.080(3) -0.037(2) -0.003(2) 0.013(2)
N1 0.064(11) 0.111(15) 0.094(14) -0.051(12) 0.003(10) 0.005(10)
C5 0.087(17) 0.097(17) 0.097(19) -0.011(14) -0.024(14) -0.011(14)
C4 0.12(2) 0.078(15) 0.12(2) -0.052(15) -0.028(17) 0.001(15)
C3 0.11(2) 0.080(16) 0.100(19) -0.032(14) 0.006(15) 0.011(14)
C2 0.058(12) 0.083(15) 0.111(19) -0.010(13) -0.018(12) 0.010(11)
C1 0.082(14) 0.083(14) 0.070(14) -0.030(11) -0.021(11) 0.007(11)
C10 0.09(2) 0.14(2) 0.07(2) -0.062(17) -0.008(17) 0.050(16)
C9 0.09(2) 0.14(2) 0.07(2) -0.066(17) -0.012(18) 0.050(16)
C8 0.09(2) 0.15(2) 0.09(2) -0.077(18) -0.006(18) 0.049(17)
C7 0.10(2) 0.15(3) 0.09(2) -0.080(18) -0.006(17) 0.046(17)
C6 0.10(2) 0.15(2) 0.09(2) -0.077(17) -0.003(18) 0.046(17)
N2 0.10(2) 0.14(2) 0.08(2) -0.068(16) -0.002(17) 0.048(16)

loop_
_atom_type_symbol
_atom_type_description
_atom_type_scat_dispersion_real
_atom_type_scat_dispersion_imag
_atom_type_scat_source
C C 0.0033 0.0016 'International Tables Vol C Tables 4.2.6.8 and 6.1.1.4'
H H 0.0000 0.0000 'International Tables Vol C Tables 4.2.6.8 and 6.1.1.4'
Bi Bi -4.1077 10.2566 'International Tables Vol C Tables 4.2.6.8 and 6.1.1.4'
Cu Cu 0.3201 1.2651 'International Tables Vol C Tables 4.2.6.8 and 6.1.1.4'
I I -0.4742 1.8119 'International Tables Vol C Tables 4.2.6.8 and 6.1.1.4'
N N 0.0061 0.0033 'International Tables Vol C Tables 4.2.6.8 and 6.1.1.4'

loop_
_geom_angle_atom_site_label_1
_geom_angle_atom_site_label_2
_geom_angle_atom_site_label_3
_geom_angle
_geom_angle_site_symmetry_1
_geom_angle_site_symmetry_3
_geom_angle_publ_flag
I2 Bi1 I1 82.49(3) 2_666 . ?
I2 Bi1 I1 93.55(3) . . ?
I2 Bi1 I2 88.67(3) . 2_666 ?
I2 Bi1 I3 176.54(4) . . ?
I3 Bi1 I1 85.21(3) . . ?
I3 Bi1 I2 87.96(3) . 2_666 ?
I5 Bi1 I1 88.18(3) . . ?
I5 Bi1 I2 170.55(4) . 2_666 ?
I5 Bi1 I2 90.37(4) . . ?
I5 Bi1 I3 92.82(4) . . ?
I6 Bi1 I1 170.95(4) . . ?
I6 Bi1 I2 93.52(4) . . ?
I6 Bi1 I2 92.03(4) . 2_666 ?
I6 Bi1 I3 87.41(4) . . ?
I6 Bi1 I5 97.42(4) . . ?
I1 Bi2 I1 180.0 2_675 . ?
I3 Bi2 I1 88.83(3) 2_675 . ?
I3 Bi2 I1 91.17(3) 2_675 2_675 ?
I3 Bi2 I1 88.83(3) . 2_675 ?
I3 Bi2 I1 91.17(3) . . ?
I3 Bi2 I3 180.0 2_675 . ?
I4 Bi2 I1 91.34(3) . 2_675 ?
I4 Bi2 I1 88.66(3) . . ?
I4 Bi2 I1 88.66(3) 2_675 2_675 ?
I4 Bi2 I1 91.34(3) 2_675 . ?
I4 Bi2 I3 89.59(3) . . ?
I4 Bi2 I3 90.41(3) 2_675 . ?
I4 Bi2 I3 89.59(3) 2_675 2_675 ?
I4 Bi2 I3 90.41(3) . 2_675 ?
I4 Bi2 I4 180.0 2_675 . ?
Bi2 I1 Bi1 89.65(3) . . ?
Cu1 I1 Bi1 76.08(10) . . ?
Cu1 I1 Bi2 80.08(11) . . ?
Bi1 I2 Bi1 91.33(3) . 2_666 ?
Bi2 I3 Bi1 93.87(3) . . ?
Cu1 I4 Bi2 82.51(11) . . ?
Cu1 I5 Bi1 85.07(11) . . ?
I4 Cu1 I1 105.99(17) . . ?
I4 Cu1 I5 110.38(18) . . ?
I5 Cu1 I1 108.17(16) . . ?
N1 Cu1 I1 109.9(5) . . ?
N1 Cu1 I4 109.5(4) . . ?
N1 Cu1 I5 112.7(5) . . ?
C5 N1 Cu1 119.8(9) . . ?
C5 N1 C1 120.0 . . ?
C1 N1 Cu1 119.1(9) . . ?
C4 C5 N1 120.0 . . ?
C5 C4 C3 120.0 . . ?
C4 C3 C2 120.0 . . ?
C1 C2 C3 120.0 . . ?
C2 C1 N1 120.0 . . ?
C9 C10 N2 120.0 . . ?
C8 C9 C10 120.0 . . ?
C7 C8 C9 120.0 . . ?
C8 C7 C6 120.0 . . ?
N2 C6 C7 120.0 . . ?
C6 N2 C10 120.0 . . ?

loop_
_geom_bond_atom_site_label_1
_geom_bond_atom_site_label_2
_geom_bond_distance
_geom_bond_site_symmetry_2
_geom_bond_publ_flag
Bi1 I1 3.3652(12) . ?
Bi1 I2 3.0557(13) . ?
Bi1 I2 3.2401(12) 2_666 ?
Bi1 I3 3.1517(13) . ?
Bi1 I5 2.9364(13) . ?
Bi1 I6 2.8687(13) . ?
Bi2 I1 3.0942(11) 2_675 ?
Bi2 I1 3.0942(11) . ?
Bi2 I3 3.0860(10) . ?
Bi2 I3 3.0860(10) 2_675 ?
Bi2 I4 3.0603(11) . ?
Bi2 I4 3.0603(11) 2_675 ?
I1 Cu1 2.750(5) . ?
I2 Bi1 3.2401(12) 2_666 ?
I4 Cu1 2.634(5) . ?
I5 Cu1 2.677(5) . ?
Cu1 N1 2.009(11) . ?
N1 C5 1.3900 . ?
N1 C1 1.3900 . ?
C5 C4 1.3900 . ?
C4 C3 1.3900 . ?
C3 C2 1.3900 . ?
C2 C1 1.3900 . ?
C10 C9 1.3900 . ?
C10 N2 1.3900 . ?
C9 C8 1.3900 . ?
C8 C7 1.3900 . ?
C7 C6 1.3900 . ?
C6 N2 1.3900 . ?
